data_7114156
loop_
_publ_author_name
'Toda, Fumio'
'Senzaki, Mami'
'Kuroda, Reiko'

_publ_section_title
;
 A new supramolecular system of racemic-bis-??-naphthol, benzoquinone and
 aromatic hydrocarbon, which shows high molecular recognition ability
;
_journal_issue 16
_journal_name_full 'Chemical Communications'
_journal_page_first 1788
_journal_paper_doi 10.1039/b203998m
_journal_year 2002
_chemical_formula_moiety 'C20 H14 O2, 0.5(C6 H4 O2), C7H8'
_chemical_formula_sum 'C30 H24 O3'
_chemical_formula_weight 432.49
_chemical_name_common
;
Complex of bi-2-naphthol, p-benzoquinone and toluene
;
_chemical_name_systematic
; 
? 
;
_space_group_IT_number 2
_symmetry_cell_setting triclinic
_symmetry_space_group_name_Hall '-P 1'
_symmetry_space_group_name_H-M 'P -1'
_atom_sites_solution_hydrogens geom
_atom_sites_solution_primary direct
_atom_sites_solution_secondary difmap
_audit_creation_method SHELXL-97
_cell_angle_alpha 98.011(2)
_cell_angle_beta 97.747(2)
_cell_angle_gamma 115.541(2)
_cell_formula_units_Z 2
_cell_length_a 10.1524(9)
_cell_length_b 10.8140(10)
_cell_length_c 11.7724(11)
_cell_measurement_reflns_used 4925
_cell_measurement_temperature 293(2)
_cell_measurement_theta_max 28.28
_cell_measurement_theta_min 1.79
_cell_volume 1126.98(18)
_computing_cell_refinement 'Bruker SMART'
_computing_data_collection 'Bruker SMART'
_computing_data_reduction 'Bruker SHELXTL'
_computing_molecular_graphics 'Bruker SHELXTL'
_computing_publication_material 'Bruker SHELXTL'
_computing_structure_refinement 'SHELXL-97 (Sheldrick, 1997)'
_computing_structure_solution 'SHELXS-97 (Sheldrick, 1990)'
_diffrn_ambient_temperature 293(2)
_diffrn_measured_fraction_theta_full 0.880
_diffrn_measured_fraction_theta_max 0.880
_diffrn_measurement_device_type 'CCD area detector'
_diffrn_measurement_method 'phi and omega scans'
_diffrn_radiation_monochromator graphite
_diffrn_radiation_source 'fine-focus sealed tube'
_diffrn_radiation_type MoK\a
_diffrn_radiation_wavelength 0.71073
_diffrn_reflns_av_R_equivalents 0.0259
_diffrn_reflns_av_sigmaI/netI 0.0576
_diffrn_reflns_limit_h_max 12
_diffrn_reflns_limit_h_min -13
_diffrn_reflns_limit_k_max 11
_diffrn_reflns_limit_k_min -14
_diffrn_reflns_limit_l_max 15
_diffrn_reflns_limit_l_min -15
_diffrn_reflns_number 7120
_diffrn_reflns_theta_full 28.28
_diffrn_reflns_theta_max 28.28
_diffrn_reflns_theta_min 1.79
_exptl_absorpt_coefficient_mu 0.081
_exptl_absorpt_correction_type none
_exptl_crystal_colour black
_exptl_crystal_density_diffrn 1.275
_exptl_crystal_density_method 'not measured'
_exptl_crystal_description plate
_exptl_crystal_F_000 456
_exptl_crystal_size_max 0.35
_exptl_crystal_size_mid 0.30
_exptl_crystal_size_min 0.10
_refine_diff_density_max 0.383
_refine_diff_density_min -0.262
_refine_diff_density_rms 0.049
_refine_ls_extinction_method none
_refine_ls_goodness_of_fit_ref 0.930
_refine_ls_hydrogen_treatment mixed
_refine_ls_matrix_type full
_refine_ls_number_parameters 298
_refine_ls_number_reflns 4925
_refine_ls_number_restraints 0
_refine_ls_restrained_S_all 0.930
_refine_ls_R_factor_all 0.1093
_refine_ls_R_factor_gt 0.0584
_refine_ls_shift/su_max 0.001
_refine_ls_shift/su_mean 0.000
_refine_ls_structure_factor_coef Fsqd
_refine_ls_weighting_details 'calc w=1/[\s^2^(Fo^2^)+(0.1000P)^2^+0.0000P] where P=(Fo^2^+2Fc^2^)/3'
_refine_ls_weighting_scheme calc
_refine_ls_wR_factor_gt 0.1502
_refine_ls_wR_factor_ref 0.1732
_reflns_number_gt 2727
_reflns_number_total 4925
_reflns_threshold_expression >2sigma(I)
_cod_data_source_file b203998m.txt
_cod_data_source_block 1
_cod_depositor_comments
;
The following automatic conversions were performed:

'_symmetry_cell_setting' value 'Triclinic' changed to 'triclinic'
according to
/usr/data/users/saulius/automatic-downloads/retrospective/RSC/lib/dictionaries/cif_core.dic
dictionary named 'cif_core.dic' version 2.4.2 from 2011-04-26.

Automatic conversion script
Id: cif_fix_values 2281 2013-09-26 08:29:07Z andrius 
;
_cod_original_sg_symbol_H-M P-1
_cod_database_code 7114156

loop_
_symmetry_equiv_pos_as_xyz
'x, y, z'
'-x, -y, -z'

loop_
_atom_site_label
_atom_site_type_symbol
_atom_site_fract_x
_atom_site_fract_y
_atom_site_fract_z
_atom_site_U_iso_or_equiv
_atom_site_adp_type
_atom_site_occupancy
_atom_site_symmetry_multiplicity
_atom_site_calc_flag
_atom_site_refinement_flags
O1 O 0.41917(15) 0.93162(16) 0.14781(13) 0.0408(4) Uani 1 1 d .
H1A H 0.3872 0.9813 0.1200 0.061 Uiso 1 1 calc R
O2 O 0.53076(19) 0.68226(17) 0.04921(13) 0.0486(4) Uani 1 1 d .
H2A H 0.5889 0.7630 0.0479 0.073 Uiso 1 1 calc R
C1 C 0.5716(2) 0.9999(2) 0.17484(17) 0.0303(5) Uani 1 1 d .
C2 C 0.6500(2) 1.1331(2) 0.14957(19) 0.0364(5) Uani 1 1 d .
H2B H 0.5977 1.1752 0.1142 0.044 Uiso 1 1 calc R
C3 C 0.8013(3) 1.1997(2) 0.1768(2) 0.0425(6) Uani 1 1 d .
H3A H 0.8520 1.2871 0.1593 0.051 Uiso 1 1 calc R
C4 C 0.8838(2) 1.1385(2) 0.2314(2) 0.0414(6) Uani 1 1 d .
C5 C 1.0412(3) 1.2068(3) 0.2616(3) 0.0638(8) Uani 1 1 d .
H5A H 1.0934 1.2937 0.2435 0.077 Uiso 1 1 calc R
C6 C 1.1181(3) 1.1476(3) 0.3167(3) 0.0725(10) Uani 1 1 d .
H6A H 1.2221 1.1937 0.3354 0.087 Uiso 1 1 calc R
C7 C 1.0412(3) 1.0177(3) 0.3455(3) 0.0578(8) Uani 1 1 d .
H7A H 1.0946 0.9789 0.3846 0.069 Uiso 1 1 calc R
C8 C 0.8890(2) 0.9476(2) 0.3168(2) 0.0413(6) Uani 1 1 d .
H8A H 0.8397 0.8606 0.3355 0.050 Uiso 1 1 calc R
C9 C 0.8048(2) 1.0053(2) 0.25879(19) 0.0327(5) Uani 1 1 d .
C10 C 0.6453(2) 0.9346(2) 0.22765(17) 0.0279(4) Uani 1 1 d .
C11 C 0.5106(2) 0.6757(2) 0.16064(19) 0.0352(5) Uani 1 1 d .
C12 C 0.4346(3) 0.5386(2) 0.1794(2) 0.0459(6) Uani 1 1 d .
H12A H 0.4028 0.4613 0.1178 0.055 Uiso 1 1 calc R
C13 C 0.4079(3) 0.5194(3) 0.2865(2) 0.0464(6) Uani 1 1 d .
H13A H 0.3580 0.4286 0.2978 0.056 Uiso 1 1 calc R
C14 C 0.4545(2) 0.6347(3) 0.3814(2) 0.0388(5) Uani 1 1 d .
C15 C 0.4232(3) 0.6167(3) 0.4932(2) 0.0541(7) Uani 1 1 d .
H15A H 0.3715 0.5266 0.5054 0.065 Uiso 1 1 calc R
C16 C 0.4677(3) 0.7292(4) 0.5828(2) 0.0612(8) Uani 1 1 d .
H16A H 0.4454 0.7158 0.6555 0.073 Uiso 1 1 calc R
C17 C 0.5470(3) 0.8655(3) 0.5664(2) 0.0532(7) Uani 1 1 d .
H17A H 0.5778 0.9422 0.6285 0.064 Uiso 1 1 calc R
C18 C 0.5794(3) 0.8865(3) 0.45946(19) 0.0402(5) Uani 1 1 d .
H18A H 0.6330 0.9777 0.4499 0.048 Uiso 1 1 calc R
C19 C 0.5328(2) 0.7726(2) 0.36365(18) 0.0316(5) Uani 1 1 d .
C20 C 0.5609(2) 0.7917(2) 0.25011(18) 0.0284(4) Uani 1 1 d .
C31 C 0.9237(6) 0.5728(4) 0.1093(4) 0.0918(12) Uani 1 1 d .
H31A H 0.9017 0.5499 0.0276 0.110 Uiso 1 1 calc R
C32 C 0.8113(4) 0.5471(3) 0.1658(4) 0.0777(10) Uani 1 1 d .
H32A H 0.7123 0.5071 0.1250 0.093 Uiso 1 1 calc R
C33 C 0.8507(4) 0.5842(3) 0.2922(3) 0.0748(10) Uani 1 1 d .
H33A H 0.7771 0.5682 0.3356 0.090 Uiso 1 1 calc R
C34 C 1.0010(4) 0.6446(3) 0.3486(3) 0.0717(9) Uani 1 1 d .
C35 C 1.1030(5) 0.6654(4) 0.2831(6) 0.1012(14) Uani 1 1 d .
H35A H 1.2033 0.7061 0.3208 0.121 Uiso 1 1 calc R
C36 C 1.0679(7) 0.6309(5) 0.1679(6) 0.1186(19) Uani 1 1 d .
H36A H 1.1430 0.6466 0.1261 0.142 Uiso 1 1 calc R
C37 C 1.0470(8) 0.6880(5) 0.4777(4) 0.176(3) Uani 1 1 d .
H37A H 1.1538 0.7276 0.5010 0.263 Uiso 1 1 calc R
H37B H 1.0011 0.6078 0.5111 0.263 Uiso 1 1 calc R
H37C H 1.0160 0.7570 0.5050 0.263 Uiso 1 1 calc R
C42 C 0.1574(3) 1.0490(3) 0.0267(2) 0.0449(6) Uani 1 1 d .
C43 C 0.0555(3) 0.9212(3) 0.0595(2) 0.0519(7) Uani 1 1 d .
H43A H 0.0948 0.8715 0.0987 0.062 Uiso 1 1 calc R
C44 C -0.0910(3) 0.8751(3) 0.0347(2) 0.0519(7) Uani 1 1 d .
H44A H -0.1529 0.7936 0.0563 0.062 Uiso 1 1 calc R
O4 O 0.29326(17) 1.09042(18) 0.04863(15) 0.0471(4) Uani 1 1 d .

loop_
_atom_site_aniso_label
_atom_site_aniso_U_11
_atom_site_aniso_U_22
_atom_site_aniso_U_33
_atom_site_aniso_U_23
_atom_site_aniso_U_13
_atom_site_aniso_U_12
O1 0.0292(8) 0.0495(10) 0.0485(9) 0.0208(8) 0.0065(7) 0.0199(7)
O2 0.0593(11) 0.0355(10) 0.0361(9) 0.0049(7) 0.0107(8) 0.0092(8)
C1 0.0304(10) 0.0345(12) 0.0263(10) 0.0073(9) 0.0058(8) 0.0152(9)
C2 0.0430(12) 0.0372(13) 0.0386(12) 0.0149(10) 0.0077(10) 0.0253(10)
C3 0.0402(13) 0.0296(13) 0.0550(15) 0.0188(11) 0.0070(11) 0.0117(10)
C4 0.0340(12) 0.0308(13) 0.0529(14) 0.0161(11) 0.0015(10) 0.0094(10)
C5 0.0364(13) 0.0418(16) 0.102(2) 0.0367(15) 0.0036(14) 0.0056(11)
C6 0.0291(13) 0.0542(18) 0.120(3) 0.0414(18) -0.0042(14) 0.0056(12)
C7 0.0332(12) 0.0496(17) 0.086(2) 0.0315(15) -0.0055(13) 0.0149(11)
C8 0.0343(12) 0.0355(13) 0.0511(14) 0.0186(11) 0.0031(10) 0.0125(10)
C9 0.0306(11) 0.0268(12) 0.0367(12) 0.0082(9) 0.0023(9) 0.0107(9)
C10 0.0283(10) 0.0273(11) 0.0254(10) 0.0058(8) 0.0037(8) 0.0109(9)
C11 0.0337(11) 0.0317(13) 0.0357(12) 0.0086(10) 0.0066(9) 0.0108(9)
C12 0.0426(13) 0.0285(13) 0.0524(15) 0.0058(11) 0.0045(11) 0.0060(10)
C13 0.0377(13) 0.0334(14) 0.0636(17) 0.0233(12) 0.0133(11) 0.0079(10)
C14 0.0310(11) 0.0439(14) 0.0487(14) 0.0235(12) 0.0144(10) 0.0179(10)
C15 0.0559(16) 0.0684(19) 0.0628(17) 0.0420(16) 0.0334(13) 0.0367(14)
C16 0.078(2) 0.095(2) 0.0507(16) 0.0450(17) 0.0375(15) 0.0612(19)
C17 0.0753(18) 0.075(2) 0.0361(13) 0.0191(13) 0.0183(12) 0.0544(16)
C18 0.0512(14) 0.0462(15) 0.0353(13) 0.0146(11) 0.0104(10) 0.0314(12)
C19 0.0284(10) 0.0381(13) 0.0364(12) 0.0149(10) 0.0098(9) 0.0196(9)
C20 0.0243(10) 0.0286(12) 0.0326(11) 0.0104(9) 0.0063(8) 0.0114(8)
C31 0.149(4) 0.082(3) 0.090(3) 0.043(2) 0.049(3) 0.081(3)
C32 0.084(2) 0.0475(19) 0.100(3) 0.0133(18) -0.002(2) 0.0361(17)
C33 0.081(2) 0.0469(18) 0.115(3) 0.0305(19) 0.047(2) 0.0345(17)
C34 0.087(2) 0.0457(18) 0.079(2) 0.0101(16) -0.0050(19) 0.0346(17)
C35 0.076(3) 0.073(3) 0.177(5) 0.048(3) 0.038(3) 0.045(2)
C36 0.129(4) 0.093(3) 0.198(6) 0.084(4) 0.098(5) 0.076(3)
C37 0.302(8) 0.102(4) 0.095(4) -0.014(3) -0.063(4) 0.108(5)
C42 0.0398(13) 0.0566(16) 0.0568(15) 0.0317(13) 0.0194(11) 0.0306(12)
C43 0.0435(13) 0.0621(17) 0.0748(18) 0.0472(15) 0.0232(12) 0.0341(13)
C44 0.0432(13) 0.0598(17) 0.0738(18) 0.0456(14) 0.0258(12) 0.0298(12)
O4 0.0346(9) 0.0590(12) 0.0594(11) 0.0298(9) 0.0163(7) 0.0254(8)

loop_
_atom_type_symbol
_atom_type_description
_atom_type_scat_dispersion_real
_atom_type_scat_dispersion_imag
_atom_type_scat_source
C C 0.0033 0.0016 'International Tables Vol C Tables 4.2.6.8 and 6.1.1.4'
H H 0.0000 0.0000 'International Tables Vol C Tables 4.2.6.8 and 6.1.1.4'
O O 0.0106 0.0060 'International Tables Vol C Tables 4.2.6.8 and 6.1.1.4'

loop_
_geom_angle_atom_site_label_1
_geom_angle_atom_site_label_2
_geom_angle_atom_site_label_3
_geom_angle
_geom_angle_site_symmetry_3
O1 C1 C10 117.67(18) .
O1 C1 C2 120.71(17) .
C10 C1 C2 121.61(18) .
C3 C2 C1 120.08(18) .
C2 C3 C4 121.1(2) .
C5 C4 C3 122.0(2) .
C5 C4 C9 119.14(19) .
C3 C4 C9 118.84(19) .
C6 C5 C4 121.0(2) .
C5 C6 C7 120.2(2) .
C8 C7 C6 120.7(2) .
C7 C8 C9 120.9(2) .
C8 C9 C4 118.12(19) .
C8 C9 C10 122.30(19) .
C4 C9 C10 119.58(18) .
C1 C10 C9 118.70(18) .
C1 C10 C20 120.97(17) .
C9 C10 C20 120.32(16) .
O2 C11 C20 123.70(19) .
O2 C11 C12 115.0(2) .
C20 C11 C12 121.3(2) .
C13 C12 C11 120.2(2) .
C12 C13 C14 121.1(2) .
C13 C14 C15 121.9(2) .
C13 C14 C19 118.9(2) .
C15 C14 C19 119.1(2) .
C16 C15 C14 120.8(3) .
C15 C16 C17 120.4(2) .
C18 C17 C16 120.3(3) .
C17 C18 C19 121.1(2) .
C18 C19 C14 118.3(2) .
C18 C19 C20 122.3(2) .
C14 C19 C20 119.5(2) .
C11 C20 C19 118.98(19) .
C11 C20 C10 119.59(18) .
C19 C20 C10 121.42(19) .
C32 C31 C36 121.9(4) .
C31 C32 C33 117.1(4) .
C34 C33 C32 118.9(3) .
C35 C34 C33 118.7(4) .
C35 C34 C37 120.5(5) .
C33 C34 C37 120.8(4) .
C36 C35 C34 122.8(4) .
C35 C36 C31 120.7(5) .
O4 C42 C43 121.3(2) .
O4 C42 C44 121.1(2) 2_575
C43 C42 C44 117.6(2) 2_575
C44 C43 C42 121.5(2) .
C43 C44 C42 120.9(2) 2_575

loop_
_geom_bond_atom_site_label_1
_geom_bond_atom_site_label_2
_geom_bond_distance
_geom_bond_site_symmetry_2
O1 C1 1.363(2) .
O2 C11 1.362(3) .
C1 C10 1.377(3) .
C1 C2 1.411(3) .
C2 C3 1.352(3) .
C3 C4 1.415(3) .
C4 C5 1.408(3) .
C4 C9 1.424(3) .
C5 C6 1.360(4) .
C6 C7 1.398(4) .
C7 C8 1.362(3) .
C8 C9 1.417(3) .
C9 C10 1.427(3) .
C10 C20 1.492(3) .
C11 C20 1.370(3) .
C11 C12 1.412(3) .
C12 C13 1.350(3) .
C13 C14 1.410(3) .
C14 C15 1.415(3) .
C14 C19 1.418(3) .
C15 C16 1.355(4) .
C16 C17 1.398(4) .
C17 C18 1.368(3) .
C18 C19 1.408(3) .
C19 C20 1.428(3) .
C31 C32 1.343(5) .
C31 C36 1.352(6) .
C32 C33 1.439(5) .
C33 C34 1.393(4) .
C34 C35 1.334(6) .
C34 C37 1.473(5) .
C35 C36 1.311(6) .
C42 O4 1.228(3) .
C42 C43 1.467(3) .
C42 C44 1.471(3) 2_575
C43 C44 1.323(3) .
C44 C42 1.471(3) 2_575
